data_7024982
loop_
_publ_author_name
'Constable, Edwin C.'
'Decurtins, Silvio'
'Housecroft, Catherine E.'
'Keene, Tony D.'
'Palivan, Cornelia G.'
'Price, Jason R.'
'Zampese, Jennifer A.'

_publ_section_title
;
 Half a grid is better than no grid: competition between
 2,2':6',2''-terpyridine and 3,6-di(pyrid-2-yl)pyridazine for copper(II).
;
_journal_issue 9
_journal_name_full 'Dalton transactions (Cambridge, England : 2003)'
_journal_page_first 2337
_journal_page_last 2343
_journal_paper_doi 10.1039/b923729a
_journal_volume 39
_journal_year 2010
_chemical_formula_moiety 'C44 H32 Cu2 N10, 4(C H3 N O2), 4(F6 P)'
_chemical_formula_sum 'C48 H44 Cu2 F24 N14 O8 P4'
_chemical_formula_weight 1651.95
_chemical_name_systematic
;
?
;
_space_group_IT_number 2
_symmetry_cell_setting triclinic
_symmetry_space_group_name_Hall '-P 1'
_symmetry_space_group_name_H-M 'P -1'
_atom_sites_solution_hydrogens geom
_atom_sites_solution_primary direct
_atom_sites_solution_secondary difmap
_audit_creation_method SHELXL-97
_cell_angle_alpha 103.48(3)
_cell_angle_beta 101.36(3)
_cell_angle_gamma 94.92(3)
_cell_formula_units_Z 2
_cell_length_a 11.345(2)
_cell_length_b 15.186(3)
_cell_length_c 19.063(4)
_cell_measurement_temperature 173(2)
_cell_volume 3101.2(12)
_computing_cell_refinement 'Stoe IPDS'
_computing_data_collection 'Stoe IPDS'
_computing_data_reduction 'Stoe IPDS'
_computing_molecular_graphics 'Bruker SHELXTL'
_computing_publication_material 'Bruker SHELXTL'
_computing_structure_refinement 'SHELXL-97 (Sheldrick, 1997)'
_computing_structure_solution 'SHELXS-97 (Sheldrick, 1990)'
_diffrn_ambient_temperature 173(2)
_diffrn_measured_fraction_theta_full 0.995
_diffrn_measured_fraction_theta_max 0.995
_diffrn_measurement_device_type 'Stoe IPDS'
_diffrn_measurement_method '\w scans'
_diffrn_radiation_monochromator graphite
_diffrn_radiation_source 'fine-focus sealed tube'
_diffrn_radiation_type MoK\a
_diffrn_radiation_wavelength 0.71073
_diffrn_reflns_av_R_equivalents 0.0880
_diffrn_reflns_av_sigmaI/netI 0.0393
_diffrn_reflns_limit_h_max 14
_diffrn_reflns_limit_h_min -15
_diffrn_reflns_limit_k_max 20
_diffrn_reflns_limit_k_min -20
_diffrn_reflns_limit_l_max 25
_diffrn_reflns_limit_l_min -25
_diffrn_reflns_number 85640
_diffrn_reflns_theta_full 28.50
_diffrn_reflns_theta_max 28.50
_diffrn_reflns_theta_min 2.46
_exptl_absorpt_coefficient_mu 0.925
_exptl_absorpt_correction_type none
_exptl_crystal_colour blue
_exptl_crystal_density_diffrn 1.769
_exptl_crystal_density_method 'not measured'
_exptl_crystal_description block
_exptl_crystal_F_000 1656
_exptl_crystal_size_max 0.55
_exptl_crystal_size_mid 0.28
_exptl_crystal_size_min 0.07
_refine_diff_density_max 0.686
_refine_diff_density_min -0.683
_refine_diff_density_rms 0.068
_refine_ls_extinction_method none
_refine_ls_goodness_of_fit_ref 1.068
_refine_ls_hydrogen_treatment constr
_refine_ls_matrix_type full
_refine_ls_number_parameters 954
_refine_ls_number_reflns 15660
_refine_ls_number_restraints 15
_refine_ls_restrained_S_all 1.070
_refine_ls_R_factor_all 0.0465
_refine_ls_R_factor_gt 0.0427
_refine_ls_shift/su_max 0.010
_refine_ls_shift/su_mean 0.000
_refine_ls_structure_factor_coef Fsqd
_refine_ls_weighting_details 'calc w=1/[\s^2^(Fo^2^)+(0.0444P)^2^+2.6014P] where P=(Fo^2^+2Fc^2^)/3'
_refine_ls_weighting_scheme calc
_refine_ls_wR_factor_gt 0.1070
_refine_ls_wR_factor_ref 0.1098
_reflns_number_gt 14442
_reflns_number_total 15660
_reflns_threshold_expression >2sigma(I)
_cod_data_source_file b923729a.txt
_cod_data_source_block jp109_dinuclear
_cod_depositor_comments
;
The following automatic conversions were performed:

'_symmetry_cell_setting' value 'Triclinic' changed to 'triclinic'
according to /home/saulius/struct/CIF-dictionaries/cif_core.dic
dictionary named 'cif_core.dic' version 2.4.2 from 2011-04-26.

Automatic conversion script
Id: cif_fix_values 1891 2012-01-12 08:04:46Z andrius 
;
_cod_original_cell_volume 3101.2(11)
_cod_original_sg_symbol_Hall -P1
_cod_original_sg_symbol_H-M P-1
_cod_database_code 7024982

loop_
_symmetry_equiv_pos_as_xyz
'x, y, z'
'-x, -y, -z'

loop_
_atom_site_label
_atom_site_type_symbol
_atom_site_fract_x
_atom_site_fract_y
_atom_site_fract_z
_atom_site_U_iso_or_equiv
_atom_site_adp_type
_atom_site_occupancy
_atom_site_symmetry_multiplicity
_atom_site_calc_flag
_atom_site_refinement_flags
_atom_site_disorder_assembly
_atom_site_disorder_group
Cu1 Cu 0.563785(19) 0.606785(15) 0.256049(12) 0.02260(6) Uani 1 1 d . . .
Cu2 Cu 0.790452(19) 0.810379(14) 0.253989(12) 0.02001(6) Uani 1 1 d . . .
N1 N 0.56861(14) 0.54957(11) 0.33913(9) 0.0245(3) Uani 1 1 d . . .
N2 N 0.73498(13) 0.68661(10) 0.34387(8) 0.0189(3) Uani 1 1 d . . .
N3 N 0.81069(13) 0.75851(10) 0.34311(8) 0.0194(3) Uani 1 1 d . . .
N4 N 0.93824(14) 0.90515(11) 0.33207(9) 0.0246(3) Uani 1 1 d . . .
C1 C 0.48329(19) 0.48082(15) 0.33505(12) 0.0344(5) Uani 1 1 d . . .
H1A H 0.4143 0.4661 0.2949 0.041 Uiso 1 1 calc R . .
C2 C 0.4922(2) 0.43080(15) 0.38705(13) 0.0362(5) Uani 1 1 d . . .
H2A H 0.4301 0.3825 0.3830 0.043 Uiso 1 1 calc R . .
C3 C 0.5927(2) 0.45182(15) 0.44527(12) 0.0345(4) Uani 1 1 d . . .
H3A H 0.6020 0.4169 0.4809 0.041 Uiso 1 1 calc R . .
C4 C 0.67961(18) 0.52436(14) 0.45106(11) 0.0292(4) Uani 1 1 d . . .
H4A H 0.7488 0.5406 0.4911 0.035 Uiso 1 1 calc R . .
C5 C 0.66442(15) 0.57271(12) 0.39801(10) 0.0210(3) Uani 1 1 d . . .
C6 C 0.75190(15) 0.65263(12) 0.40235(9) 0.0198(3) Uani 1 1 d . . .
C7 C 0.84578(17) 0.69112(13) 0.46531(10) 0.0251(3) Uani 1 1 d . . .
H7A H 0.8565 0.6658 0.5069 0.030 Uiso 1 1 calc R . .
C8 C 0.92054(17) 0.76554(14) 0.46486(10) 0.0268(4) Uani 1 1 d . . .
H8A H 0.9839 0.7947 0.5066 0.032 Uiso 1 1 calc R . .
C9 C 0.90180(15) 0.79819(12) 0.40118(10) 0.0212(3) Uani 1 1 d . . .
C10 C 0.97733(16) 0.87803(12) 0.39350(10) 0.0239(3) Uani 1 1 d . . .
C11 C 1.0800(2) 0.92189(16) 0.44685(12) 0.0365(5) Uani 1 1 d . . .
H11A H 1.1062 0.9006 0.4897 0.044 Uiso 1 1 calc R . .
C12 C 1.1436(2) 0.99791(17) 0.43575(14) 0.0430(5) Uani 1 1 d . . .
H12A H 1.2149 1.0294 0.4708 0.052 Uiso 1 1 calc R . .
C13 C 1.1024(2) 1.02703(15) 0.37384(14) 0.0386(5) Uani 1 1 d . . .
H13A H 1.1441 1.0795 0.3658 0.046 Uiso 1 1 calc R . .
C14 C 0.99883(19) 0.97895(14) 0.32269(13) 0.0322(4) Uani 1 1 d . . .
H14A H 0.9705 0.9994 0.2797 0.039 Uiso 1 1 calc R . .
N5 N 0.43370(15) 0.68789(12) 0.27391(10) 0.0287(3) Uani 1 1 d . . .
N6 N 0.53481(14) 0.64340(11) 0.16473(9) 0.0265(3) Uani 1 1 d . . .
N7 N 0.67162(15) 0.52823(11) 0.20097(9) 0.0273(3) Uani 1 1 d . . .
C15 C 0.3834(2) 0.70454(17) 0.33231(13) 0.0372(5) Uani 1 1 d . . .
H15A H 0.4094 0.6766 0.3713 0.045 Uiso 1 1 calc R . .
C16 C 0.2942(2) 0.76141(19) 0.33819(17) 0.0468(6) Uani 1 1 d . . .
H16A H 0.2602 0.7722 0.3806 0.056 Uiso 1 1 calc R . .
C17 C 0.2563(2) 0.80150(18) 0.28210(18) 0.0483(6) Uani 1 1 d . . .
H17A H 0.1962 0.8412 0.2854 0.058 Uiso 1 1 calc R . .
C18 C 0.3062(2) 0.78384(16) 0.22032(16) 0.0408(5) Uani 1 1 d . . .
H18A H 0.2802 0.8105 0.1805 0.049 Uiso 1 1 calc R . .
C19 C 0.39483(17) 0.72658(14) 0.21773(12) 0.0309(4) Uani 1 1 d . . .
C20 C 0.45206(18) 0.69984(14) 0.15463(11) 0.0306(4) Uani 1 1 d . . .
C21 C 0.4250(2) 0.72449(17) 0.08847(13) 0.0430(6) Uani 1 1 d . . .
H21A H 0.3684 0.7660 0.0812 0.052 Uiso 1 1 calc R . .
C22 C 0.4823(3) 0.6873(2) 0.03315(14) 0.0507(7) Uani 1 1 d . . .
H22A H 0.4658 0.7042 -0.0124 0.061 Uiso 1 1 calc R . .
C23 C 0.5636(3) 0.62568(19) 0.04324(13) 0.0458(6) Uani 1 1 d . . .
H23A H 0.6008 0.5984 0.0046 0.055 Uiso 1 1 calc R . .
C24 C 0.58911(19) 0.60501(15) 0.11126(11) 0.0317(4) Uani 1 1 d . . .
C25 C 0.67108(19) 0.54060(15) 0.13288(11) 0.0312(4) Uani 1 1 d . . .
C26 C 0.7430(2) 0.49667(18) 0.08881(14) 0.0432(5) Uani 1 1 d . . .
H26A H 0.7411 0.5062 0.0411 0.052 Uiso 1 1 calc R . .
C27 C 0.8176(2) 0.43867(19) 0.11530(16) 0.0495(6) Uani 1 1 d . . .
H27A H 0.8679 0.4080 0.0860 0.059 Uiso 1 1 calc R . .
C28 C 0.8183(2) 0.42594(17) 0.18406(16) 0.0457(6) Uani 1 1 d . . .
H28A H 0.8691 0.3864 0.2032 0.055 Uiso 1 1 calc R . .
C29 C 0.7437(2) 0.47156(15) 0.22560(13) 0.0351(4) Uani 1 1 d . . .
H29A H 0.7440 0.4622 0.2732 0.042 Uiso 1 1 calc R . .
N8 N 0.65374(14) 0.88274(11) 0.27261(9) 0.0244(3) Uani 1 1 d . . .
N9 N 0.74912(14) 0.84280(11) 0.16122(9) 0.0231(3) Uani 1 1 d . . .
N10 N 0.89126(14) 0.73097(11) 0.19556(9) 0.0240(3) Uani 1 1 d . . .
C30 C 0.61212(18) 0.90132(14) 0.33452(12) 0.0302(4) Uani 1 1 d . . .
H30A H 0.6452 0.8758 0.3738 0.036 Uiso 1 1 calc R . .
C31 C 0.5223(2) 0.95654(15) 0.34337(13) 0.0355(4) Uani 1 1 d . . .
H31A H 0.4954 0.9697 0.3884 0.043 Uiso 1 1 calc R . .
C32 C 0.4727(2) 0.99198(16) 0.28598(14) 0.0377(5) Uani 1 1 d . . .
H32A H 0.4094 1.0286 0.2904 0.045 Uiso 1 1 calc R . .
C33 C 0.51547(19) 0.97403(15) 0.22186(13) 0.0337(4) Uani 1 1 d . . .
H33A H 0.4823 0.9982 0.1817 0.040 Uiso 1 1 calc R . .
C34 C 0.60777(17) 0.92009(13) 0.21710(11) 0.0259(4) Uani 1 1 d . . .
C35 C 0.66454(17) 0.89840(13) 0.15302(11) 0.0265(4) Uani 1 1 d . . .
C36 C 0.6396(2) 0.92860(16) 0.08905(13) 0.0373(5) Uani 1 1 d . . .
H36A H 0.5795 0.9676 0.0821 0.045 Uiso 1 1 calc R . .
C37 C 0.7050(2) 0.90033(17) 0.03535(13) 0.0399(5) Uani 1 1 d . . .
H37A H 0.6907 0.9215 -0.0083 0.048 Uiso 1 1 calc R . .
C38 C 0.7909(2) 0.84163(15) 0.04442(11) 0.0325(4) Uani 1 1 d . . .
H38A H 0.8348 0.8218 0.0074 0.039 Uiso 1 1 calc R . .
C39 C 0.81083(17) 0.81278(13) 0.10902(10) 0.0252(3) Uani 1 1 d . . .
C40 C 0.89335(16) 0.74821(13) 0.12918(10) 0.0243(3) Uani 1 1 d . . .
C41 C 0.96619(19) 0.70622(15) 0.08472(12) 0.0328(4) Uani 1 1 d . . .
H41A H 0.9674 0.7195 0.0386 0.039 Uiso 1 1 calc R . .
C42 C 1.0373(2) 0.64444(17) 0.10879(13) 0.0387(5) Uani 1 1 d . . .
H42A H 1.0877 0.6148 0.0791 0.046 Uiso 1 1 calc R . .
C43 C 1.0346(2) 0.62640(16) 0.17589(13) 0.0357(5) Uani 1 1 d . . .
H43A H 1.0823 0.5840 0.1930 0.043 Uiso 1 1 calc R . .
C44 C 0.96079(18) 0.67127(14) 0.21819(11) 0.0290(4) Uani 1 1 d . . .
H44A H 0.9594 0.6593 0.2648 0.035 Uiso 1 1 calc R . .
P1 P 0.43487(5) 0.19799(4) 0.46053(3) 0.03370(12) Uani 1 1 d . . .
F10 F 0.55291(17) 0.15917(17) 0.49177(13) 0.0797(6) Uani 1 1 d . . .
F11 F 0.3143(2) 0.23527(17) 0.42877(12) 0.0815(7) Uani 1 1 d . . .
F12 F 0.4916(2) 0.29908(12) 0.50454(11) 0.0863(8) Uani 1 1 d . . .
F13 F 0.48571(19) 0.20918(14) 0.39050(10) 0.0696(5) Uani 1 1 d . . .
F14 F 0.38301(18) 0.18798(12) 0.53035(9) 0.0580(4) Uani 1 1 d . . .
F15 F 0.37413(14) 0.09748(11) 0.41666(10) 0.0531(4) Uani 1 1 d . . .
P2 P 0.08470(5) 0.54201(4) 0.38862(3) 0.03499(12) Uani 1 1 d . . .
F20 F 0.22847(15) 0.55955(15) 0.40287(12) 0.0681(5) Uani 1 1 d . . .
F21 F 0.07502(19) 0.50431(15) 0.30238(9) 0.0675(5) Uani 1 1 d . . .
F22 F 0.07645(18) 0.64383(13) 0.37906(11) 0.0630(5) Uani 1 1 d . . .
F23 F -0.05915(15) 0.52550(14) 0.37461(11) 0.0649(5) Uani 1 1 d . . .
F24 F 0.09254(17) 0.57880(12) 0.47438(8) 0.0549(4) Uani 1 1 d . . .
F25 F 0.09293(17) 0.44115(11) 0.39930(9) 0.0549(4) Uani 1 1 d . . .
P3 P 0.25860(5) 0.43161(4) 0.12797(3) 0.03151(11) Uani 1 1 d . . .
F30 F 0.2558(3) 0.50551(18) 0.08092(13) 0.0944(8) Uani 1 1 d . . .
F31 F 0.2689(2) 0.36266(15) 0.17808(14) 0.0794(6) Uani 1 1 d . . .
F32 F 0.25135(17) 0.35311(15) 0.05573(11) 0.0784(7) Uani 1 1 d . . .
F33 F 0.11647(15) 0.42094(18) 0.11466(13) 0.0874(8) Uani 1 1 d . . .
F34 F 0.26945(18) 0.51320(14) 0.19922(9) 0.0657(5) Uani 1 1 d . . .
F35 F 0.40299(14) 0.44488(13) 0.14152(11) 0.0619(5) Uani 1 1 d . . .
P4 P 1.13334(6) 1.00546(5) 0.14854(4) 0.04461(15) Uani 1 1 d . . .
F40 F 1.25301(18) 0.9715(2) 0.12766(14) 0.0949(8) Uani 1 1 d . . .
F41 F 1.2099(2) 1.06238(16) 0.22775(11) 0.0845(7) Uani 1 1 d . . .
F42 F 1.1129(2) 0.92053(14) 0.18253(13) 0.0782(6) Uani 1 1 d . . .
F43 F 1.01481(19) 1.03989(16) 0.17125(11) 0.0740(6) Uani 1 1 d . . .
F44 F 1.05569(18) 0.94904(18) 0.07095(11) 0.0816(7) Uani 1 1 d . . .
F45 F 1.1528(2) 1.09158(18) 0.11630(13) 0.0855(7) Uani 1 1 d . . .
N50 N 0.5251(6) 0.2053(4) 0.1586(4) 0.0548(14) Uani 0.695(12) 1 d P A 3
C50 C 0.4444(4) 0.2136(3) 0.2103(2) 0.0760(10) Uani 0.695(12) 1 d P A 3
H50A H 0.4778 0.1881 0.2515 0.114 Uiso 0.695(12) 1 calc PR A 3
H50B H 0.3640 0.1801 0.1846 0.114 Uiso 0.695(12) 1 calc PR A 3
H50C H 0.4376 0.2783 0.2295 0.114 Uiso 0.695(12) 1 calc PR A 3
O50 O 0.5908(6) 0.2704(4) 0.1514(5) 0.117(3) Uani 0.695(12) 1 d P A 3
O51 O 0.5173(5) 0.1293(3) 0.1161(3) 0.0711(14) Uani 0.695(12) 1 d P A 3
C50' C 0.4444(4) 0.2136(3) 0.2103(2) 0.0760(10) Uani 0.305(12) 1 d PD A 4
H50D H 0.4360 0.1469 0.2010 0.114 Uiso 0.305(12) 1 calc PR A 4
H50E H 0.3653 0.2322 0.1936 0.114 Uiso 0.305(12) 1 calc PR A 4
H50F H 0.4745 0.2415 0.2635 0.114 Uiso 0.305(12) 1 calc PR A 4
N50' N 0.5277(17) 0.2430(15) 0.1711(12) 0.121(9) Uani 0.305(12) 1 d PD A 4
O50' O 0.529(2) 0.186(3) 0.1162(15) 0.195(13) Uani 0.305(12) 1 d PDU A 4
O51' O 0.5912(13) 0.3022(12) 0.2187(13) 0.139(8) Uani 0.305(12) 1 d PDU A 4
N60 N 0.2202(3) 0.8323(2) -0.02636(16) 0.0517(8) Uani 0.809(4) 1 d P B 1
C60 C 0.1435(4) 0.8650(3) -0.0815(2) 0.0827(12) Uani 0.809(4) 1 d P B 1
H60A H 0.0705 0.8204 -0.1046 0.124 Uiso 0.809(4) 1 calc PR B 1
H60B H 0.1876 0.8733 -0.1194 0.124 Uiso 0.809(4) 1 calc PR B 1
H60C H 0.1202 0.9236 -0.0582 0.124 Uiso 0.809(4) 1 calc PR B 1
O60 O 0.3211(3) 0.8750(2) -0.00179(18) 0.0673(9) Uani 0.809(4) 1 d P B 1
O61 O 0.1825(2) 0.76621(17) -0.00497(16) 0.0739(7) Uani 0.809(4) 1 d P B 1
C60' C 0.1435(4) 0.8650(3) -0.0815(2) 0.0827(12) Uani 0.191(4) 1 d P B 2
H60D H 0.1999 0.8488 -0.1139 0.124 Uiso 0.191(4) 1 calc PR B 2
H60E H 0.1800 0.9202 -0.0423 0.124 Uiso 0.191(4) 1 calc PR B 2
H60F H 0.0677 0.8764 -0.1106 0.124 Uiso 0.191(4) 1 calc PR B 2
N60' N 0.1191(11) 0.7925(8) -0.0496(6) 0.043(3) Uani 0.191(4) 1 d P B 2
O60' O 0.0132(10) 0.7675(9) -0.0732(7) 0.065(4) Uani 0.191(4) 1 d P B 2
O61' O 0.1825(2) 0.76621(17) -0.00497(16) 0.0739(7) Uani 0.191(4) 1 d P B 2
N70 N 0.7638(2) 0.16594(17) 0.35372(14) 0.0506(5) Uani 1 1 d . . .
C70 C 0.7664(3) 0.2627(2) 0.3893(2) 0.0704(10) Uani 1 1 d . . .
H70A H 0.8444 0.2967 0.3902 0.106 Uiso 1 1 calc R . .
H70B H 0.7564 0.2693 0.4401 0.106 Uiso 1 1 calc R . .
H70C H 0.7003 0.2869 0.3615 0.106 Uiso 1 1 calc R . .
O70 O 0.7141(2) 0.1385(2) 0.28962(14) 0.0840(8) Uani 1 1 d . . .
O71 O 0.8130(2) 0.11757(18) 0.38996(16) 0.0717(6) Uani 1 1 d . . .
N80 N 0.02737(19) 0.25464(14) 0.29882(12) 0.0410(4) Uani 1 1 d . . .
C80 C 0.1383(3) 0.2771(2) 0.27409(18) 0.0532(7) Uani 1 1 d . . .
H80A H 0.2085 0.2643 0.3074 0.080 Uiso 1 1 calc R . .
H80B H 0.1483 0.3421 0.2747 0.080 Uiso 1 1 calc R . .
H80C H 0.1320 0.2400 0.2237 0.080 Uiso 1 1 calc R . .
O80 O -0.0686(2) 0.26323(18) 0.26091(14) 0.0676(6) Uani 1 1 d . . .
O81 O 0.03544(19) 0.22892(15) 0.35487(12) 0.0547(5) Uani 1 1 d . . .

loop_
_atom_site_aniso_label
_atom_site_aniso_U_11
_atom_site_aniso_U_22
_atom_site_aniso_U_33
_atom_site_aniso_U_23
_atom_site_aniso_U_13
_atom_site_aniso_U_12
Cu1 0.02277(11) 0.02487(11) 0.02082(11) 0.01216(8) -0.00001(8) 0.00076(8)
Cu2 0.02081(10) 0.02010(10) 0.02069(11) 0.00915(8) 0.00322(8) 0.00384(7)
N1 0.0245(7) 0.0252(7) 0.0237(7) 0.0126(6) -0.0002(6) -0.0018(6)
N2 0.0195(6) 0.0175(6) 0.0201(7) 0.0074(5) 0.0027(5) 0.0022(5)
N3 0.0192(6) 0.0188(6) 0.0207(7) 0.0070(5) 0.0035(5) 0.0028(5)
N4 0.0231(7) 0.0220(7) 0.0287(8) 0.0084(6) 0.0042(6) 0.0006(5)
C1 0.0305(10) 0.0368(11) 0.0337(10) 0.0185(9) -0.0036(8) -0.0094(8)
C2 0.0371(11) 0.0349(11) 0.0361(11) 0.0184(9) 0.0017(9) -0.0086(8)
C3 0.0408(11) 0.0335(10) 0.0314(10) 0.0201(8) 0.0025(8) -0.0021(8)
C4 0.0314(9) 0.0296(9) 0.0269(9) 0.0157(8) -0.0012(7) -0.0001(7)
C5 0.0218(8) 0.0213(8) 0.0210(8) 0.0092(6) 0.0030(6) 0.0024(6)
C6 0.0201(7) 0.0202(7) 0.0202(8) 0.0078(6) 0.0037(6) 0.0035(6)
C7 0.0269(8) 0.0292(9) 0.0191(8) 0.0106(7) 0.0010(6) 0.0006(7)
C8 0.0253(8) 0.0302(9) 0.0216(8) 0.0075(7) -0.0013(6) -0.0019(7)
C9 0.0212(7) 0.0211(8) 0.0208(8) 0.0057(6) 0.0037(6) 0.0021(6)
C10 0.0226(8) 0.0229(8) 0.0250(8) 0.0065(7) 0.0039(6) -0.0002(6)
C11 0.0323(10) 0.0412(12) 0.0307(10) 0.0114(9) -0.0009(8) -0.0108(9)
C12 0.0356(11) 0.0426(12) 0.0426(12) 0.0103(10) -0.0001(9) -0.0176(9)
C13 0.0352(11) 0.0295(10) 0.0489(13) 0.0127(9) 0.0070(9) -0.0100(8)
C14 0.0303(9) 0.0288(9) 0.0396(11) 0.0158(8) 0.0065(8) -0.0006(7)
N5 0.0235(7) 0.0317(8) 0.0314(8) 0.0139(7) 0.0014(6) 0.0018(6)
N6 0.0261(7) 0.0288(8) 0.0231(7) 0.0121(6) -0.0017(6) -0.0022(6)
N7 0.0270(8) 0.0258(8) 0.0255(8) 0.0058(6) 0.0003(6) -0.0004(6)
C15 0.0312(10) 0.0435(12) 0.0409(12) 0.0175(10) 0.0099(9) 0.0046(9)
C16 0.0330(11) 0.0492(14) 0.0607(16) 0.0138(12) 0.0164(11) 0.0071(10)
C17 0.0290(11) 0.0431(13) 0.0728(18) 0.0155(12) 0.0090(11) 0.0097(9)
C18 0.0271(10) 0.0352(11) 0.0590(15) 0.0214(10) -0.0037(9) 0.0043(8)
C19 0.0236(8) 0.0290(9) 0.0385(11) 0.0156(8) -0.0032(7) -0.0013(7)
C20 0.0286(9) 0.0302(9) 0.0303(10) 0.0169(8) -0.0069(7) -0.0042(7)
C21 0.0479(13) 0.0423(12) 0.0368(12) 0.0249(10) -0.0100(10) -0.0019(10)
C22 0.0627(16) 0.0587(16) 0.0282(11) 0.0265(11) -0.0074(11) -0.0070(13)
C23 0.0569(15) 0.0539(15) 0.0235(10) 0.0140(10) 0.0031(9) -0.0074(11)
C24 0.0345(10) 0.0350(10) 0.0218(9) 0.0093(8) -0.0010(7) -0.0051(8)
C25 0.0306(9) 0.0327(10) 0.0250(9) 0.0031(8) 0.0026(7) -0.0040(8)
C26 0.0437(12) 0.0470(13) 0.0328(11) -0.0015(10) 0.0111(9) -0.0011(10)
C27 0.0442(13) 0.0463(14) 0.0500(15) -0.0061(12) 0.0141(11) 0.0055(11)
C28 0.0384(12) 0.0368(12) 0.0541(15) 0.0015(11) 0.0024(10) 0.0099(9)
C29 0.0334(10) 0.0313(10) 0.0363(11) 0.0072(8) -0.0008(8) 0.0058(8)
N8 0.0235(7) 0.0227(7) 0.0284(8) 0.0096(6) 0.0049(6) 0.0056(6)
N9 0.0238(7) 0.0234(7) 0.0234(7) 0.0108(6) 0.0025(6) 0.0030(6)
N10 0.0235(7) 0.0254(7) 0.0232(7) 0.0080(6) 0.0033(6) 0.0043(6)
C30 0.0306(9) 0.0299(9) 0.0322(10) 0.0103(8) 0.0082(8) 0.0073(7)
C31 0.0341(10) 0.0346(11) 0.0404(12) 0.0081(9) 0.0140(9) 0.0097(8)
C32 0.0314(10) 0.0338(11) 0.0521(13) 0.0131(10) 0.0123(9) 0.0142(8)
C33 0.0301(10) 0.0304(10) 0.0442(12) 0.0162(9) 0.0058(8) 0.0105(8)
C34 0.0245(8) 0.0224(8) 0.0319(9) 0.0113(7) 0.0033(7) 0.0040(6)
C35 0.0268(9) 0.0249(8) 0.0289(9) 0.0131(7) 0.0015(7) 0.0043(7)
C36 0.0414(11) 0.0394(11) 0.0358(11) 0.0213(9) 0.0024(9) 0.0134(9)
C37 0.0519(13) 0.0430(12) 0.0279(10) 0.0191(9) 0.0026(9) 0.0093(10)
C38 0.0400(11) 0.0348(10) 0.0235(9) 0.0111(8) 0.0058(8) 0.0019(8)
C39 0.0258(8) 0.0261(8) 0.0225(8) 0.0081(7) 0.0019(6) 0.0002(7)
C40 0.0240(8) 0.0257(8) 0.0217(8) 0.0061(7) 0.0026(6) 0.0009(6)
C41 0.0326(10) 0.0391(11) 0.0267(9) 0.0065(8) 0.0088(8) 0.0046(8)
C42 0.0347(11) 0.0447(12) 0.0367(11) 0.0037(9) 0.0124(9) 0.0136(9)
C43 0.0320(10) 0.0362(11) 0.0393(11) 0.0083(9) 0.0063(8) 0.0142(8)
C44 0.0306(9) 0.0291(9) 0.0280(9) 0.0093(7) 0.0039(7) 0.0090(7)
P1 0.0411(3) 0.0291(3) 0.0334(3) 0.0116(2) 0.0121(2) -0.0004(2)
F10 0.0423(9) 0.1108(18) 0.0856(14) 0.0313(13) 0.0008(9) 0.0221(10)
F11 0.0931(15) 0.0988(16) 0.0617(12) 0.0255(11) 0.0133(11) 0.0592(13)
F12 0.153(2) 0.0398(9) 0.0523(10) 0.0081(8) 0.0178(12) -0.0369(11)
F13 0.0899(14) 0.0712(12) 0.0524(10) 0.0159(9) 0.0380(10) -0.0156(10)
F14 0.0902(13) 0.0492(9) 0.0507(9) 0.0224(7) 0.0405(9) 0.0125(8)
F15 0.0499(9) 0.0411(8) 0.0620(10) -0.0011(7) 0.0217(7) -0.0099(6)
P2 0.0350(3) 0.0430(3) 0.0267(3) 0.0115(2) 0.0011(2) 0.0108(2)
F20 0.0365(8) 0.0959(15) 0.0801(13) 0.0435(11) 0.0067(8) 0.0094(8)
F21 0.0845(13) 0.0925(14) 0.0297(8) 0.0161(8) 0.0127(8) 0.0344(11)
F22 0.0790(12) 0.0562(10) 0.0639(11) 0.0340(9) 0.0123(9) 0.0203(9)
F23 0.0370(8) 0.0834(13) 0.0649(11) 0.0088(10) 0.0002(7) 0.0117(8)
F24 0.0792(11) 0.0508(9) 0.0288(7) 0.0048(6) 0.0058(7) 0.0059(8)
F25 0.0751(11) 0.0395(8) 0.0474(9) 0.0101(7) 0.0060(8) 0.0135(7)
P3 0.0308(3) 0.0366(3) 0.0261(2) 0.0053(2) 0.00579(19) 0.0079(2)
F30 0.143(2) 0.0934(17) 0.0657(13) 0.0518(13) 0.0193(14) 0.0399(15)
F31 0.0923(15) 0.0674(12) 0.1040(17) 0.0557(12) 0.0399(13) 0.0135(11)
F32 0.0606(11) 0.0798(13) 0.0649(12) -0.0377(10) 0.0161(9) -0.0020(9)
F33 0.0302(8) 0.1127(18) 0.0948(16) -0.0156(13) 0.0057(9) 0.0137(9)
F34 0.0733(12) 0.0714(12) 0.0389(8) -0.0107(8) 0.0029(8) 0.0280(9)
F35 0.0333(8) 0.0653(11) 0.0826(13) 0.0100(9) 0.0159(8) -0.0006(7)
P4 0.0392(3) 0.0528(4) 0.0382(3) 0.0103(3) -0.0011(2) 0.0131(3)
F40 0.0430(10) 0.146(2) 0.0880(16) 0.0107(15) 0.0092(10) 0.0353(12)
F41 0.1020(17) 0.0768(14) 0.0505(11) 0.0011(10) -0.0206(11) 0.0109(12)
F42 0.0935(15) 0.0559(11) 0.0906(15) 0.0327(11) 0.0083(12) 0.0306(10)
F43 0.0800(13) 0.1049(16) 0.0734(12) 0.0593(12) 0.0381(10) 0.0599(12)
F44 0.0574(11) 0.1121(18) 0.0510(11) -0.0030(11) -0.0116(8) 0.0010(11)
F45 0.0846(15) 0.0998(17) 0.0829(15) 0.0526(14) 0.0152(12) -0.0017(12)
N50 0.052(2) 0.042(3) 0.075(3) 0.031(2) 0.008(2) -0.001(2)
C50 0.084(3) 0.073(2) 0.079(3) 0.024(2) 0.025(2) 0.031(2)
O50 0.122(4) 0.080(3) 0.151(7) 0.041(4) 0.044(4) -0.040(3)
O51 0.091(3) 0.058(2) 0.067(2) 0.0157(18) 0.023(2) 0.013(2)
C50' 0.084(3) 0.073(2) 0.079(3) 0.024(2) 0.025(2) 0.031(2)
N50' 0.088(12) 0.087(15) 0.18(2) 0.075(17) -0.019(13) -0.007(12)
O50' 0.179(17) 0.25(2) 0.174(17) 0.045(16) 0.101(14) 0.013(15)
O51' 0.107(9) 0.131(11) 0.173(16) 0.084(11) -0.007(9) -0.056(8)
N60 0.0619(19) 0.0493(16) 0.0428(15) 0.0131(12) 0.0001(13) 0.0256(14)
C60 0.107(3) 0.077(3) 0.061(2) 0.0292(19) -0.007(2) 0.025(2)
O60 0.0517(15) 0.080(2) 0.0733(19) 0.0295(16) 0.0064(13) 0.0181(14)
O61 0.0711(15) 0.0590(14) 0.0891(18) 0.0337(13) -0.0079(13) 0.0144(11)
C60' 0.107(3) 0.077(3) 0.061(2) 0.0292(19) -0.007(2) 0.025(2)
N60' 0.047(6) 0.038(6) 0.037(6) 0.007(4) -0.001(5) 0.001(4)
O60' 0.046(6) 0.086(9) 0.057(7) 0.024(6) 0.001(5) -0.010(5)
O61' 0.0711(15) 0.0590(14) 0.0891(18) 0.0337(13) -0.0079(13) 0.0144(11)
N70 0.0385(11) 0.0550(13) 0.0518(13) 0.0120(11) 0.0039(9) -0.0095(9)
C70 0.0475(16) 0.0607(19) 0.092(3) -0.0025(18) 0.0168(16) 0.0077(14)
O70 0.0807(17) 0.0875(19) 0.0586(14) 0.0075(13) -0.0103(12) -0.0345(14)
O71 0.0635(14) 0.0739(16) 0.0864(18) 0.0371(14) 0.0171(12) 0.0107(12)
N80 0.0447(11) 0.0372(10) 0.0427(11) 0.0139(8) 0.0101(9) 0.0029(8)
C80 0.0572(16) 0.0500(15) 0.0591(17) 0.0140(13) 0.0294(13) 0.0049(12)
O80 0.0508(12) 0.0864(17) 0.0662(14) 0.0347(13) -0.0020(10) 0.0058(11)
O81 0.0598(12) 0.0611(12) 0.0542(11) 0.0327(10) 0.0164(9) 0.0094(9)

loop_
_atom_type_symbol
_atom_type_description
_atom_type_scat_dispersion_real
_atom_type_scat_dispersion_imag
_atom_type_scat_source
C C 0.0033 0.0016 'International Tables Vol C Tables 4.2.6.8 and 6.1.1.4'
H H 0.0000 0.0000 'International Tables Vol C Tables 4.2.6.8 and 6.1.1.4'
N N 0.0061 0.0033 'International Tables Vol C Tables 4.2.6.8 and 6.1.1.4'
F F 0.0171 0.0103 'International Tables Vol C Tables 4.2.6.8 and 6.1.1.4'
P P 0.1023 0.0942 'International Tables Vol C Tables 4.2.6.8 and 6.1.1.4'
Cu Cu 0.3201 1.2651 'International Tables Vol C Tables 4.2.6.8 and 6.1.1.4'
O O 0.0106 0.0060 'International Tables Vol C Tables 4.2.6.8 and 6.1.1.4'

loop_
_geom_angle_atom_site_label_1
_geom_angle_atom_site_label_2
_geom_angle_atom_site_label_3
_geom_angle
N6 Cu1 N1 168.93(7)
N6 Cu1 N5 80.36(8)
N1 Cu1 N5 99.45(7)
N6 Cu1 N7 80.16(8)
N1 Cu1 N7 98.62(7)
N5 Cu1 N7 159.79(7)
N6 Cu1 N2 114.93(6)
N1 Cu1 N2 75.97(6)
N5 Cu1 N2 103.16(6)
N7 Cu1 N2 89.95(6)
N9 Cu2 N3 170.21(6)
N9 Cu2 N8 80.29(7)
N3 Cu2 N8 98.67(7)
N9 Cu2 N10 80.14(7)
N3 Cu2 N10 98.98(6)
N8 Cu2 N10 158.18(7)
N9 Cu2 N4 112.21(7)
N3 Cu2 N4 77.58(7)
N8 Cu2 N4 98.15(7)
N10 Cu2 N4 98.09(7)
C1 N1 C5 118.65(16)
C1 N1 Cu1 120.44(13)
C5 N1 Cu1 120.58(12)
C6 N2 N3 119.48(14)
C6 N2 Cu1 110.49(11)
N3 N2 Cu1 130.01(11)
N2 N3 C9 121.20(15)
N2 N3 Cu2 120.69(11)
C9 N3 Cu2 118.12(12)
C14 N4 C10 118.55(17)
C14 N4 Cu2 128.15(14)
C10 N4 Cu2 112.96(12)
N1 C1 C2 122.22(19)
N1 C1 H1A 118.9
C2 C1 H1A 118.9
C1 C2 C3 119.02(19)
C1 C2 H2A 120.5
C3 C2 H2A 120.5
C2 C3 C4 119.14(19)
C2 C3 H3A 120.4
C4 C3 H3A 120.4
C5 C4 C3 119.02(18)
C5 C4 H4A 120.5
C3 C4 H4A 120.5
N1 C5 C4 121.83(17)
N1 C5 C6 116.54(15)
C4 C5 C6 121.62(16)
N2 C6 C7 122.23(16)
N2 C6 C5 115.70(15)
C7 C6 C5 122.06(16)
C8 C7 C6 117.95(17)
C8 C7 H7A 121.0
C6 C7 H7A 121.0
C7 C8 C9 118.21(17)
C7 C8 H8A 120.9
C9 C8 H8A 120.9
N3 C9 C8 120.89(16)
N3 C9 C10 115.60(16)
C8 C9 C10 123.49(16)
N4 C10 C11 122.92(18)
N4 C10 C9 115.06(16)
C11 C10 C9 122.01(18)
C10 C11 C12 117.9(2)
C10 C11 H11A 121.1
C12 C11 H11A 121.1
C13 C12 C11 119.4(2)
C13 C12 H12A 120.3
C11 C12 H12A 120.3
C12 C13 C14 119.2(2)
C12 C13 H13A 120.4
C14 C13 H13A 120.4
N4 C14 C13 122.0(2)
N4 C14 H14A 119.0
C13 C14 H14A 119.0
C15 N5 C19 118.70(19)
C15 N5 Cu1 127.51(15)
C19 N5 Cu1 113.77(15)
C24 N6 C20 122.42(18)
C24 N6 Cu1 118.85(14)
C20 N6 Cu1 118.42(15)
C29 N7 C25 118.42(19)
C29 N7 Cu1 127.96(15)
C25 N7 Cu1 113.55(14)
N5 C15 C16 122.3(2)
N5 C15 H15A 118.9
C16 C15 H15A 118.9
C17 C16 C15 119.1(3)
C17 C16 H16A 120.5
C15 C16 H16A 120.5
C16 C17 C18 119.5(2)
C16 C17 H17A 120.3
C18 C17 H17A 120.3
C19 C18 C17 118.7(2)
C19 C18 H18A 120.6
C17 C18 H18A 120.6
N5 C19 C18 121.7(2)
N5 C19 C20 114.02(18)
C18 C19 C20 124.2(2)
N6 C20 C21 120.1(2)
N6 C20 C19 113.40(17)
C21 C20 C19 126.5(2)
C22 C21 C20 118.4(2)
C22 C21 H21A 120.8
C20 C21 H21A 120.8
C21 C22 C23 120.9(2)
C21 C22 H22A 119.6
C23 C22 H22A 119.6
C24 C23 C22 118.2(2)
C24 C23 H23A 120.9
C22 C23 H23A 120.9
N6 C24 C23 120.0(2)
N6 C24 C25 113.27(18)
C23 C24 C25 126.7(2)
N7 C25 C26 121.9(2)
N7 C25 C24 114.08(19)
C26 C25 C24 124.1(2)
C27 C26 C25 119.0(2)
C27 C26 H26A 120.5
C25 C26 H26A 120.5
C28 C27 C26 119.3(2)
C28 C27 H27A 120.3
C26 C27 H27A 120.3
C27 C28 C29 119.1(2)
C27 C28 H28A 120.5
C29 C28 H28A 120.5
N7 C29 C28 122.3(2)
N7 C29 H29A 118.8
C28 C29 H29A 118.8
C30 N8 C34 118.85(17)
C30 N8 Cu2 126.75(14)
C34 N8 Cu2 114.23(13)
C35 N9 C39 122.80(17)
C35 N9 Cu2 118.53(14)
C39 N9 Cu2 118.56(13)
C44 N10 C40 118.93(17)
C44 N10 Cu2 127.23(14)
C40 N10 Cu2 113.59(13)
N8 C30 C31 122.2(2)
N8 C30 H30A 118.9
C31 C30 H30A 118.9
C32 C31 C30 118.9(2)
C32 C31 H31A 120.5
C30 C31 H31A 120.5
C31 C32 C33 119.53(19)
C31 C32 H32A 120.2
C33 C32 H32A 120.2
C32 C33 C34 118.8(2)
C32 C33 H33A 120.6
C34 C33 H33A 120.6
N8 C34 C33 121.62(19)
N8 C34 C35 114.08(16)
C33 C34 C35 124.30(18)
N9 C35 C36 119.80(19)
N9 C35 C34 112.64(16)
C36 C35 C34 127.57(18)
C35 C36 C37 118.2(2)
C35 C36 H36A 120.9
C37 C36 H36A 120.9
C38 C37 C36 121.1(2)
C38 C37 H37A 119.5
C36 C37 H37A 119.5
C39 C38 C37 118.1(2)
C39 C38 H38A 120.9
C37 C38 H38A 120.9
N9 C39 C38 119.93(18)
N9 C39 C40 112.52(16)
C38 C39 C40 127.53(19)
N10 C40 C41 121.50(18)
N10 C40 C39 114.25(17)
C41 C40 C39 124.24(18)
C40 C41 C42 118.9(2)
C40 C41 H41A 120.6
C42 C41 H41A 120.6
C43 C42 C41 119.6(2)
C43 C42 H42A 120.2
C41 C42 H42A 120.2
C42 C43 C44 118.8(2)
C42 C43 H43A 120.6
C44 C43 H43A 120.6
N10 C44 C43 122.3(2)
N10 C44 H44A 118.9
C43 C44 H44A 118.9
F10 P1 F12 91.87(14)
F10 P1 F15 89.60(12)
F12 P1 F15 178.29(13)
F10 P1 F11 178.89(14)
F12 P1 F11 89.14(15)
F15 P1 F11 89.38(12)
F10 P1 F14 89.91(12)
F12 P1 F14 88.35(11)
F15 P1 F14 90.77(10)
F11 P1 F14 89.66(12)
F10 P1 F13 90.82(13)
F12 P1 F13 91.24(11)
F15 P1 F13 89.61(10)
F11 P1 F13 89.62(13)
F14 P1 F13 179.18(12)
F24 P2 F21 179.20(12)
F24 P2 F20 90.20(11)
F21 P2 F20 90.53(12)
F24 P2 F23 89.57(11)
F21 P2 F23 89.70(11)
F20 P2 F23 179.45(13)
F24 P2 F25 89.62(10)
F21 P2 F25 90.08(11)
F20 P2 F25 89.42(11)
F23 P2 F25 91.08(11)
F24 P2 F22 89.60(10)
F21 P2 F22 90.70(11)
F20 P2 F22 90.62(12)
F23 P2 F22 88.88(11)
F25 P2 F22 179.22(10)
F33 P3 F31 92.83(14)
F33 P3 F32 91.26(11)
F31 P3 F32 92.21(14)
F33 P3 F34 90.20(11)
F31 P3 F34 89.67(13)
F32 P3 F34 177.55(13)
F33 P3 F30 90.04(16)
F31 P3 F30 176.23(15)
F32 P3 F30 90.17(14)
F34 P3 F30 87.87(13)
F33 P3 F35 178.68(13)
F31 P3 F35 88.24(12)
F32 P3 F35 89.48(11)
F34 P3 F35 89.02(11)
F30 P3 F35 88.86(14)
F44 P4 F40 90.82(13)
F44 P4 F43 90.29(13)
F40 P4 F43 178.79(12)
F44 P4 F45 90.12(14)
F40 P4 F45 90.97(16)
F43 P4 F45 89.49(13)
F44 P4 F41 178.96(14)
F40 P4 F41 90.08(14)
F43 P4 F41 88.80(14)
F45 P4 F41 90.38(14)
F44 P4 F42 90.77(14)
F40 P4 F42 90.04(15)
F43 P4 F42 89.49(12)
F45 P4 F42 178.64(14)
F41 P4 F42 88.72(13)
O51 N50 O50 119.4(7)
O51 N50 C50 116.2(5)
O50 N50 C50 124.1(7)
O51' N50' O50' 142(3)
O60 N60 O61 123.5(3)
O60 N60 C60 115.3(4)
O61 N60 C60 121.2(3)
O70 N70 O71 123.2(3)
O70 N70 C70 117.9(3)
O71 N70 C70 118.9(3)
N70 C70 H70A 109.5
N70 C70 H70B 109.5
H70A C70 H70B 109.5
N70 C70 H70C 109.5
H70A C70 H70C 109.5
H70B C70 H70C 109.5
O81 N80 O80 123.6(2)
O81 N80 C80 119.2(2)
O80 N80 C80 117.2(2)
N80 C80 H80A 109.5
N80 C80 H80B 109.5
H80A C80 H80B 109.5
N80 C80 H80C 109.5
H80A C80 H80C 109.5
H80B C80 H80C 109.5

loop_
_geom_bond_atom_site_label_1
_geom_bond_atom_site_label_2
_geom_bond_distance
Cu1 N6 1.9248(17)
Cu1 N1 1.9703(16)
Cu1 N5 2.0310(18)
Cu1 N7 2.0480(19)
Cu1 N2 2.3268(18)
Cu2 N9 1.9258(16)
Cu2 N3 2.0152(16)
Cu2 N8 2.0165(17)
Cu2 N10 2.0285(17)
Cu2 N4 2.1685(19)
N1 C1 1.339(2)
N1 C5 1.355(2)
N2 C6 1.322(2)
N2 N3 1.335(2)
N3 C9 1.337(2)
N4 C14 1.330(2)
N4 C10 1.338(2)
C1 C2 1.376(3)
C1 H1A 0.9500
C2 C3 1.381(3)
C2 H2A 0.9500
C3 C4 1.383(3)
C3 H3A 0.9500
C4 C5 1.375(2)
C4 H4A 0.9500
C5 C6 1.476(2)
C6 C7 1.407(2)
C7 C8 1.356(3)
C7 H7A 0.9500
C8 C9 1.401(3)
C8 H8A 0.9500
C9 C10 1.476(2)
C10 C11 1.386(3)
C11 C12 1.389(3)
C11 H11A 0.9500
C12 C13 1.367(4)
C12 H12A 0.9500
C13 C14 1.391(3)
C13 H13A 0.9500
C14 H14A 0.9500
N5 C15 1.331(3)
N5 C19 1.356(3)
N6 C24 1.338(3)
N6 C20 1.340(3)
N7 C29 1.337(3)
N7 C25 1.353(3)
C15 C16 1.390(3)
C15 H15A 0.9500
C16 C17 1.366(4)
C16 H16A 0.9500
C17 C18 1.386(4)
C17 H17A 0.9500
C18 C19 1.385(3)
C18 H18A 0.9500
C19 C20 1.469(3)
C20 C21 1.383(3)
C21 C22 1.381(4)
C21 H21A 0.9500
C22 C23 1.388(4)
C22 H22A 0.9500
C23 C24 1.386(3)
C23 H23A 0.9500
C24 C25 1.478(3)
C25 C26 1.385(3)
C26 C27 1.384(4)
C26 H26A 0.9500
C27 C28 1.368(4)
C27 H27A 0.9500
C28 C29 1.390(3)
C28 H28A 0.9500
C29 H29A 0.9500
N8 C30 1.335(3)
N8 C34 1.352(2)
N9 C35 1.342(2)
N9 C39 1.344(3)
N10 C44 1.342(2)
N10 C40 1.355(2)
C30 C31 1.385(3)
C30 H30A 0.9500
C31 C32 1.374(3)
C31 H31A 0.9500
C32 C33 1.380(3)
C32 H32A 0.9500
C33 C34 1.388(3)
C33 H33A 0.9500
C34 C35 1.474(3)
C35 C36 1.387(3)
C36 C37 1.390(4)
C36 H36A 0.9500
C37 C38 1.389(3)
C37 H37A 0.9500
C38 C39 1.385(3)
C38 H38A 0.9500
C39 C40 1.476(3)
C40 C41 1.386(3)
C41 C42 1.388(3)
C41 H41A 0.9500
C42 C43 1.375(3)
C42 H42A 0.9500
C43 C44 1.387(3)
C43 H43A 0.9500
C44 H44A 0.9500
P1 F10 1.575(2)
P1 F12 1.5787(19)
P1 F15 1.5816(17)
P1 F11 1.589(2)
P1 F14 1.5899(16)
P1 F13 1.5925(17)
P2 F24 1.5814(16)
P2 F21 1.5880(17)
P2 F20 1.5883(18)
P2 F23 1.5889(18)
P2 F25 1.5997(17)
P2 F22 1.6069(18)
P3 F33 1.5702(18)
P3 F31 1.570(2)
P3 F32 1.5802(18)
P3 F34 1.5869(17)
P3 F30 1.590(2)
P3 F35 1.5947(16)
P4 F44 1.570(2)
P4 F40 1.583(2)
P4 F43 1.5853(19)
P4 F45 1.586(2)
P4 F41 1.590(2)
P4 F42 1.592(2)
N50 O51 1.231(8)
N50 O50 1.237(7)
N50 C50 1.463(7)
C50 H50A 0.9800
C50 H50B 0.9800
C50 H50C 0.9800
N50' O51' 1.184(16)
N50' O50' 1.195(17)
N60 O60 1.213(4)
N60 O61 1.242(4)
N60 C60 1.437(4)
C60 H60A 0.9800
C60 H60B 0.9800
C60 H60C 0.9800
N60' O60' 1.192(15)
N70 O70 1.198(3)
N70 O71 1.218(3)
N70 C70 1.463(4)
C70 H70A 0.9800
C70 H70B 0.9800
C70 H70C 0.9800
N80 O81 1.210(3)
N80 O80 1.218(3)
N80 C80 1.469(3)
C80 H80A 0.9800
C80 H80B 0.9800
C80 H80C 0.9800
